data_4113770
loop_
_publ_author_name
'Do Hyun Ryu'
'E. J. Corey'

_publ_section_title
;
 Triflimide Activation of a Chiral Oxazaborolidine Leads to a More General
 Catalytic System for Enantioselective Diels-Alder Addition
;
_journal_name_full 'Journal of the American Chemical Society'
_journal_page_first 6388
_journal_page_last 6390
_journal_paper_doi 10.1021/ja035393r
_journal_volume 125
_journal_year 2003
_chemical_formula_sum 'C14 H15 I O2'
_chemical_formula_weight 342.16
_chemical_name_systematic
; 
 ? 
;
_space_group_IT_number 96
_symmetry_cell_setting tetragonal
_symmetry_space_group_name_Hall 'P 4nw 2abw'
_symmetry_space_group_name_H-M 'P 43 21 2'
_atom_sites_solution_hydrogens geom
_atom_sites_solution_primary direct
_atom_sites_solution_secondary difmap
_audit_creation_method SHELXL-97
_cell_angle_alpha 90.00
_cell_angle_beta 90.00
_cell_angle_gamma 90.00
_cell_formula_units_Z 8
_cell_length_a 8.293(2)
_cell_length_b 8.293(2)
_cell_length_c 39.167(14)
_cell_measurement_temperature 213(2)
_cell_volume 2693.7(13)
_computing_cell_refinement 'SMART (BRUKER, V5.054, 1998)'
_computing_data_collection 'ASTRO (BRUKER, V5.007, 1997)'
_computing_data_reduction 'SAINT (BRUKER, V6.01, 1999)'
_computing_molecular_graphics 'SHELXTL (BRUKER, 1998, V5.1)'
_computing_publication_material 'XCIF (Sheldrick and BRUKER, 1997, V5.1)'
_computing_structure_refinement 'SHELXL-97 (Sheldrick, 1997)'
_computing_structure_solution 'SHELXS-97 (Sheldrick, 1990)'
_diffrn_ambient_temperature 213(2)
_diffrn_detector_area_resol_mean 836.6
_diffrn_measured_fraction_theta_full 0.994
_diffrn_measured_fraction_theta_max 0.994
_diffrn_measurement_device_type CCD
_diffrn_measurement_method '\w, 0.3 deg'
_diffrn_radiation_monochromator graphite
_diffrn_radiation_source 'normal-focus sealed tube'
_diffrn_radiation_type MoK\a
_diffrn_radiation_wavelength 0.71073
_diffrn_reflns_av_R_equivalents 0.0342
_diffrn_reflns_av_sigmaI/netI 0.0182
_diffrn_reflns_limit_h_max 10
_diffrn_reflns_limit_h_min -10
_diffrn_reflns_limit_k_max 11
_diffrn_reflns_limit_k_min -10
_diffrn_reflns_limit_l_max 52
_diffrn_reflns_limit_l_min -40
_diffrn_reflns_number 17492
_diffrn_reflns_theta_full 28.24
_diffrn_reflns_theta_max 28.24
_diffrn_reflns_theta_min 2.08
_diffrn_standards_decay_% <1
_diffrn_standards_interval_count 0
_diffrn_standards_number 0
_exptl_absorpt_coefficient_mu 2.365
_exptl_absorpt_correction_T_max 0.942203
_exptl_absorpt_correction_T_min 0.581968
_exptl_absorpt_correction_type empirical
_exptl_absorpt_process_details SADABS
_exptl_crystal_colour yellow
_exptl_crystal_density_diffrn 1.687
_exptl_crystal_description plate
_exptl_crystal_F_000 1344
_exptl_crystal_size_max 0.12
_exptl_crystal_size_mid 0.10
_exptl_crystal_size_min 0.06
_refine_diff_density_max 1.522
_refine_diff_density_min -0.635
_refine_diff_density_rms 0.117
_refine_ls_abs_structure_details 'Flack H D (1983), Acta Cryst. A39, 876-881'
_refine_ls_abs_structure_Flack 0.04(5)
_refine_ls_extinction_method none
_refine_ls_goodness_of_fit_ref 1.181
_refine_ls_hydrogen_treatment constr
_refine_ls_matrix_type full
_refine_ls_number_parameters 156
_refine_ls_number_reflns 3290
_refine_ls_number_restraints 0
_refine_ls_restrained_S_all 1.181
_refine_ls_R_factor_all 0.0480
_refine_ls_R_factor_gt 0.0458
_refine_ls_shift/su_max 0.011
_refine_ls_shift/su_mean 0.000
_refine_ls_structure_factor_coef Fsqd
_refine_ls_weighting_details 'calc w=1/[\s^2^(Fo^2^)+(0.0481P)^2^+5.4174P] where P=(Fo^2^+2Fc^2^)/3'
_refine_ls_weighting_scheme calc
_refine_ls_wR_factor_gt 0.1122
_refine_ls_wR_factor_ref 0.1134
_reflns_number_gt 3146
_reflns_number_total 3290
_reflns_threshold_expression >2sigma(I)
_cod_data_source_file ja035393rsi20030331_043851.cif
_cod_data_source_block ejc42
_cod_original_cell_volume 2693.9(13)
_cod_database_code 4113770

loop_
_symmetry_equiv_pos_as_xyz
'x, y, z'
'-x, -y, z+1/2'
'-y+1/2, x+1/2, z+3/4'
'y+1/2, -x+1/2, z+1/4'
'-x+1/2, y+1/2, -z+3/4'
'x+1/2, -y+1/2, -z+1/4'
'y, x, -z'
'-y, -x, -z+1/2'

loop_
_atom_site_label
_atom_site_type_symbol
_atom_site_fract_x
_atom_site_fract_y
_atom_site_fract_z
_atom_site_U_iso_or_equiv
_atom_site_adp_type
_atom_site_occupancy
_atom_site_symmetry_multiplicity
_atom_site_calc_flag
_atom_site_refinement_flags
I1 I 0.46621(6) -0.37680(4) 0.129291(11) 0.05403(15) Uani 1 1 d .
O1 O 0.5291(11) -0.2296(6) 0.19930(13) 0.099(3) Uani 1 1 d .
O2 O 0.4116(9) 0.2614(5) 0.11528(10) 0.082(2) Uani 1 1 d .
C1 C 0.4749(6) -0.1359(6) 0.14456(13) 0.0353(10) Uani 1 1 d .
C2 C 0.5061(8) -0.1139(7) 0.18161(14) 0.0481(14) Uani 1 1 d .
C3 C 0.5240(7) 0.0549(6) 0.19663(12) 0.0366(10) Uani 1 1 d .
C4 C 0.4156(8) 0.0584(8) 0.22926(14) 0.0485(14) Uani 1 1 d .
H4 H 0.4485 -0.0267 0.2456 0.058 Uiso 1 1 calc R
C5 C 0.2472(9) 0.0317(10) 0.21731(19) 0.068(2) Uani 1 1 d .
H5 H 0.1839 -0.0557 0.2246 0.082 Uiso 1 1 calc R
C6 C 0.1941(8) 0.1419(11) 0.19548(17) 0.0623(18) Uani 1 1 d .
H6 H 0.0903 0.1384 0.1859 0.075 Uiso 1 1 calc R
C7 C 0.3119(7) 0.2717(7) 0.18737(13) 0.0394(11) Uani 1 1 d .
H7 H 0.2663 0.3499 0.1709 0.047 Uiso 1 1 calc R
C8 C 0.4662(7) 0.1916(5) 0.17306(11) 0.0317(9) Uani 1 1 d .
H8 H 0.5512 0.2753 0.1738 0.038 Uiso 1 1 calc R
C9 C 0.4415(8) 0.1517(6) 0.13550(12) 0.0432(13) Uani 1 1 d .
C10 C 0.4513(6) -0.0150(6) 0.12228(12) 0.0327(9) Uani 1 1 d .
C11 C 0.4254(8) 0.2264(8) 0.24601(14) 0.0575(17) Uani 1 1 d .
H11A H 0.5374 0.2503 0.2522 0.069 Uiso 1 1 calc R
H11B H 0.3606 0.2278 0.2669 0.069 Uiso 1 1 calc R
C12 C 0.3622(9) 0.3557(8) 0.22098(15) 0.0538(15) Uani 1 1 d .
H12A H 0.4467 0.4355 0.2164 0.065 Uiso 1 1 calc R
H12B H 0.2695 0.4117 0.2310 0.065 Uiso 1 1 calc R
C13 C 0.7026(8) 0.0728(8) 0.20574(16) 0.0507(15) Uani 1 1 d .
H13A H 0.7333 -0.0115 0.2216 0.076 Uiso 1 1 calc R
H13B H 0.7206 0.1773 0.2162 0.076 Uiso 1 1 calc R
H13C H 0.7672 0.0638 0.1852 0.076 Uiso 1 1 calc R
C14 C 0.4196(8) -0.0324(7) 0.08520(12) 0.0450(13) Uani 1 1 d .
H14A H 0.5200 -0.0543 0.0734 0.068 Uiso 1 1 calc R
H14B H 0.3728 0.0665 0.0765 0.068 Uiso 1 1 calc R
H14C H 0.3452 -0.1210 0.0815 0.068 Uiso 1 1 calc R

loop_
_atom_site_aniso_label
_atom_site_aniso_U_11
_atom_site_aniso_U_22
_atom_site_aniso_U_33
_atom_site_aniso_U_23
_atom_site_aniso_U_13
_atom_site_aniso_U_12
I1 0.0765(3) 0.02525(16) 0.0603(2) -0.00796(15) -0.01357(19) 0.00184(16)
O1 0.202(8) 0.035(2) 0.059(3) 0.008(2) -0.054(4) 0.003(4)
O2 0.187(7) 0.030(2) 0.0297(18) 0.0075(16) -0.015(3) 0.013(3)
C1 0.041(3) 0.027(2) 0.038(2) -0.0015(18) -0.004(2) 0.000(2)
C2 0.073(4) 0.034(2) 0.037(3) 0.008(2) -0.012(3) 0.000(3)
C3 0.047(3) 0.031(2) 0.031(2) 0.0004(19) -0.006(2) 0.006(2)
C4 0.058(4) 0.055(3) 0.032(2) 0.012(2) 0.005(2) 0.002(3)
C5 0.061(4) 0.082(5) 0.062(4) 0.026(4) 0.007(3) -0.022(4)
C6 0.040(3) 0.094(6) 0.052(3) 0.006(4) -0.002(3) -0.007(3)
C7 0.044(3) 0.047(3) 0.028(2) 0.001(2) 0.000(2) 0.010(2)
C8 0.047(3) 0.0204(19) 0.028(2) 0.0012(16) 0.003(2) 0.0004(19)
C9 0.071(4) 0.035(3) 0.024(2) 0.0016(18) -0.003(2) 0.004(2)
C10 0.041(2) 0.032(2) 0.0260(19) -0.0049(16) -0.0014(19) -0.0020(19)
C11 0.067(4) 0.077(4) 0.029(2) -0.010(3) 0.000(3) 0.020(3)
C12 0.067(4) 0.054(4) 0.040(3) -0.014(3) 0.005(3) 0.015(3)
C13 0.053(3) 0.055(4) 0.044(3) -0.005(3) -0.008(3) 0.010(3)
C14 0.071(4) 0.042(3) 0.022(2) -0.004(2) -0.007(2) -0.015(3)

loop_
_atom_type_symbol
_atom_type_description
_atom_type_scat_dispersion_real
_atom_type_scat_dispersion_imag
_atom_type_scat_source
C C 0.0033 0.0016 'International Tables Vol C Tables 4.2.6.8 and 6.1.1.4'
H H 0.0000 0.0000 'International Tables Vol C Tables 4.2.6.8 and 6.1.1.4'
O O 0.0106 0.0060 'International Tables Vol C Tables 4.2.6.8 and 6.1.1.4'
I I -0.4742 1.8119 'International Tables Vol C Tables 4.2.6.8 and 6.1.1.4'

loop_
_geom_angle_atom_site_label_1
_geom_angle_atom_site_label_2
_geom_angle_atom_site_label_3
_geom_angle
C10 C1 C2 124.6(5)
C10 C1 I1 121.6(4)
C2 C1 I1 113.8(4)
O1 C2 C1 119.6(5)
O1 C2 C3 119.7(5)
C1 C2 C3 120.4(4)
C2 C3 C13 105.8(5)
C2 C3 C8 114.5(4)
C13 C3 C8 111.7(5)
C2 C3 C4 106.1(5)
C13 C3 C4 111.4(4)
C8 C3 C4 107.3(4)
C5 C4 C11 108.5(6)
C5 C4 C3 106.2(5)
C11 C4 C3 109.5(5)
C5 C4 H4 110.8
C11 C4 H4 110.8
C3 C4 H4 110.8
C6 C5 C4 114.3(6)
C6 C5 H5 122.9
C4 C5 H5 122.9
C5 C6 C7 114.7(6)
C5 C6 H6 122.6
C7 C6 H6 122.6
C6 C7 C8 108.1(5)
C6 C7 C12 108.7(5)
C8 C7 C12 106.2(5)
C6 C7 H7 111.2
C8 C7 H7 111.2
C12 C7 H7 111.2
C9 C8 C3 117.5(4)
C9 C8 C7 109.4(5)
C3 C8 C7 110.9(4)
C9 C8 H8 106.1
C3 C8 H8 106.1
C7 C8 H8 106.1
O2 C9 C10 118.5(4)
O2 C9 C8 119.2(5)
C10 C9 C8 122.3(4)
C1 C10 C9 118.6(4)
C1 C10 C14 126.1(4)
C9 C10 C14 115.1(4)
C4 C11 C12 109.9(5)
C4 C11 H11A 109.7
C12 C11 H11A 109.7
C4 C11 H11B 109.7
C12 C11 H11B 109.7
H11A C11 H11B 108.2
C11 C12 C7 108.6(5)
C11 C12 H12A 110.0
C7 C12 H12A 110.0
C11 C12 H12B 110.0
C7 C12 H12B 110.0
H12A C12 H12B 108.4
C3 C13 H13A 109.5
C3 C13 H13B 109.5
H13A C13 H13B 109.5
C3 C13 H13C 109.5
H13A C13 H13C 109.5
H13B C13 H13C 109.5
C10 C14 H14A 109.5
C10 C14 H14B 109.5
H14A C14 H14B 109.5
C10 C14 H14C 109.5
H14A C14 H14C 109.5
H14B C14 H14C 109.5

loop_
_geom_bond_atom_site_label_1
_geom_bond_atom_site_label_2
_geom_bond_distance
I1 C1 2.087(5)
O1 C2 1.199(7)
O2 C9 1.231(6)
C1 C10 1.343(7)
C1 C2 1.485(7)
C2 C3 1.526(8)
C3 C13 1.531(8)
C3 C8 1.539(6)
C3 C4 1.563(8)
C4 C5 1.490(9)
C4 C11 1.542(9)
C4 H4 0.9900
C5 C6 1.327(11)
C5 H5 0.9400
C6 C7 1.488(10)
C6 H6 0.9400
C7 C8 1.547(7)
C7 C12 1.547(8)
C7 H7 0.9900
C8 C9 1.522(6)
C8 H8 0.9900
C9 C10 1.479(7)
C10 C14 1.483(6)
C11 C12 1.544(9)
C11 H11A 0.9800
C11 H11B 0.9800
C12 H12A 0.9800
C12 H12B 0.9800
C13 H13A 0.9700
C13 H13B 0.9700
C13 H13C 0.9700
C14 H14A 0.9700
C14 H14B 0.9700
C14 H14C 0.9700

loop_
_geom_torsion_atom_site_label_1
_geom_torsion_atom_site_label_2
_geom_torsion_atom_site_label_3
_geom_torsion_atom_site_label_4
_geom_torsion
C10 C1 C2 O1 -178.4(7)
I1 C1 C2 O1 2.6(9)
C10 C1 C2 C3 -3.9(9)
I1 C1 C2 C3 177.1(4)
O1 C2 C3 C13 65.5(8)
C1 C2 C3 C13 -109.0(6)
O1 C2 C3 C8 -171.0(7)
C1 C2 C3 C8 14.5(8)
O1 C2 C3 C4 -52.9(8)
C1 C2 C3 C4 132.6(5)
C2 C3 C4 C5 -62.5(6)
C13 C3 C4 C5 -177.2(5)
C8 C3 C4 C5 60.3(6)
C2 C3 C4 C11 -179.5(5)
C13 C3 C4 C11 65.8(6)
C8 C3 C4 C11 -56.7(6)
C11 C4 C5 C6 57.8(8)
C3 C4 C5 C6 -59.9(9)
C4 C5 C6 C7 -0.6(10)
C5 C6 C7 C8 57.3(8)
C5 C6 C7 C12 -57.5(8)
C2 C3 C8 C9 -15.8(7)
C13 C3 C8 C9 104.5(6)
C4 C3 C8 C9 -133.2(5)
C2 C3 C8 C7 111.0(5)
C13 C3 C8 C7 -128.7(5)
C4 C3 C8 C7 -6.4(6)
C6 C7 C8 C9 80.9(5)
C12 C7 C8 C9 -162.6(5)
C6 C7 C8 C3 -50.3(6)
C12 C7 C8 C3 66.2(6)
C3 C8 C9 O2 -172.5(7)
C7 C8 C9 O2 59.9(8)
C3 C8 C9 C10 7.8(9)
C7 C8 C9 C10 -119.8(6)
C2 C1 C10 C9 -5.5(8)
I1 C1 C10 C9 173.4(4)
C2 C1 C10 C14 -179.9(6)
I1 C1 C10 C14 -1.0(8)
O2 C9 C10 C1 -176.3(6)
C8 C9 C10 C1 3.4(9)
O2 C9 C10 C14 -1.3(9)
C8 C9 C10 C14 178.4(5)
C5 C4 C11 C12 -54.2(7)
C3 C4 C11 C12 61.4(7)
C4 C11 C12 C7 -0.5(8)
C6 C7 C12 C11 54.8(7)
C8 C7 C12 C11 -61.3(6)
